data_7702131
loop_
_publ_author_name
'Simler, Thomas'
'Danopoulos, Andreas A.'
'Braunstein, Pierre'

_publ_section_title
;
 Non-symmetrical, potentially redox non-innocent imino NHC pyridine
 'pincers' via a zinc ion template-assisted synthesis.
;
_journal_issue 18
_journal_name_full 'Dalton transactions (Cambridge, England : 2003)'
_journal_page_first 5955
_journal_page_last 5964
_journal_paper_doi 10.1039/c7dt01014a
_journal_volume 46
_journal_year 2017
_chemical_formula_moiety 'C60 H68 Fe N8'
_chemical_formula_sum 'C60 H68 Fe N8'
_chemical_formula_weight 957.07
_space_group_crystal_system triclinic
_space_group_IT_number 2
_space_group_name_Hall '-P 1'
_space_group_name_H-M_alt 'P -1'
_atom_sites_solution_hydrogens geom
_atom_sites_solution_primary direct
_atom_sites_solution_secondary difmap
_audit_creation_method SHELXL-2013
_audit_update_record
;
2017-01-30 deposited with the CCDC.
2017-03-30 downloaded from the CCDC.
;
_cell_angle_alpha 96.111(3)
_cell_angle_beta 96.654(3)
_cell_angle_gamma 100.812(3)
_cell_formula_units_Z 2
_cell_length_a 11.2073(14)
_cell_length_b 13.8988(19)
_cell_length_c 20.840(3)
_cell_measurement_reflns_used 9905
_cell_measurement_temperature 173(2)
_cell_measurement_theta_max 28.20
_cell_measurement_theta_min 2.33
_cell_volume 3139.6(7)
_computing_cell_refinement 'Bruker SAINT'
_computing_data_collection 'Bruker APEX2'
_computing_data_reduction 'Bruker SAINT'
_computing_molecular_graphics 'Mercury (Macrae et al., 2008)'
_computing_publication_material 'SHELXL-2013 (Sheldrick, 2013)'
_computing_structure_refinement 'SHELXL-2013 (Sheldrick, 2013)'
_computing_structure_solution 'SHELXS-2013 (Sheldrick, 2013)'
_diffrn_ambient_temperature 173(2)
_diffrn_measured_fraction_theta_full 0.998
_diffrn_measured_fraction_theta_max 0.989
_diffrn_measurement_device_type 'Bruker APEX-II CCD'
_diffrn_measurement_method '\f and \w scans'
_diffrn_radiation_monochromator triumph
_diffrn_radiation_type MoK\a
_diffrn_radiation_wavelength 0.71073
_diffrn_reflns_av_R_equivalents 0.0696
_diffrn_reflns_av_unetI/netI 0.0783
_diffrn_reflns_Laue_measured_fraction_full 0.998
_diffrn_reflns_Laue_measured_fraction_max 0.989
_diffrn_reflns_limit_h_max 14
_diffrn_reflns_limit_h_min -14
_diffrn_reflns_limit_k_max 18
_diffrn_reflns_limit_k_min -18
_diffrn_reflns_limit_l_max 27
_diffrn_reflns_limit_l_min -27
_diffrn_reflns_number 57104
_diffrn_reflns_point_group_measured_fraction_full 0.998
_diffrn_reflns_point_group_measured_fraction_max 0.989
_diffrn_reflns_theta_full 25.242
_diffrn_reflns_theta_max 28.268
_diffrn_reflns_theta_min 1.505
_diffrn_source 'sealed tube'
_exptl_absorpt_coefficient_mu 0.279
_exptl_absorpt_correction_T_max 0.7456
_exptl_absorpt_correction_T_min 0.6218
_exptl_absorpt_correction_type multi-scan
_exptl_absorpt_process_details sadabs
_exptl_crystal_colour black
_exptl_crystal_density_diffrn 1.012
_exptl_crystal_description prism
_exptl_crystal_F_000 1020
_exptl_crystal_size_max 0.350
_exptl_crystal_size_mid 0.240
_exptl_crystal_size_min 0.160
_platon_squeeze_details
;
The residual electron density was assigned to two molecules of the diethyl ether solvent [139/2 = 70 e per asymmetric unit; 
two molecules of C4H(10)O1 would give 84 e]. 
;
_refine_diff_density_max 1.978
_refine_diff_density_min -1.018
_refine_diff_density_rms 0.089
_refine_ls_extinction_method none
_refine_ls_goodness_of_fit_ref 1.048
_refine_ls_hydrogen_treatment constr
_refine_ls_matrix_type full
_refine_ls_number_parameters 636
_refine_ls_number_reflns 15358
_refine_ls_number_restraints 0
_refine_ls_restrained_S_all 1.048
_refine_ls_R_factor_all 0.1314
_refine_ls_R_factor_gt 0.0982
_refine_ls_shift/su_max 0.000
_refine_ls_shift/su_mean 0.000
_refine_ls_structure_factor_coef Fsqd
_refine_ls_weighting_details 'w=1/[\s^2^(Fo^2^)+(0.0539P)^2^+12.8808P] where P=(Fo^2^+2Fc^2^)/3'
_refine_ls_weighting_scheme calc
_refine_ls_wR_factor_gt 0.2210
_refine_ls_wR_factor_ref 0.2331
_reflns_Friedel_coverage 0.000
_reflns_number_gt 10478
_reflns_number_total 15358
_reflns_threshold_expression 'I > 2\s(I)'
_cod_data_source_file c7dt01014a2.cif
_cod_data_source_block pbts150812
_cod_original_cell_volume 3139.7(7)
_cod_database_code 7702131
_shelx_space_group_comment
;
The symmetry employed for this shelxl refinement is uniquely defined
by the following loop, which should always be used as a source of
symmetry information in preference to the above space-group names.
They are only intended as comments.
;
_shelx_estimated_absorpt_t_min 0.909
_shelx_estimated_absorpt_t_max 0.957
_shelxl_version_number 2013-4

loop_
_space_group_symop_operation_xyz
'x, y, z'
'-x, -y, -z'

loop_
_atom_site_label
_atom_site_type_symbol
_atom_site_fract_x
_atom_site_fract_y
_atom_site_fract_z
_atom_site_U_iso_or_equiv
_atom_site_adp_type
_atom_site_occupancy
_atom_site_site_symmetry_order
_atom_site_calc_flag
_atom_site_refinement_flags_posn
_atom_site_refinement_flags_adp
C1 C 0.1511(4) 0.3404(3) 0.23677(19) 0.0273(9) Uani 1 1 d . .
C2 C -0.0019(4) 0.2024(4) 0.2158(2) 0.0357(10) Uani 1 1 d . .
H2 H -0.0550 0.1436 0.2225 0.043 Uiso 1 1 calc R U
C3 C -0.0036(4) 0.2445(4) 0.1605(2) 0.0376(11) Uani 1 1 d . .
H3 H -0.0573 0.2216 0.1209 0.045 Uiso 1 1 calc R U
C4 C 0.1134(4) 0.2336(3) 0.32732(19) 0.0260(8) Uani 1 1 d . .
C5 C 0.0639(4) 0.2813(3) 0.37770(19) 0.0255(8) Uani 1 1 d . .
C6 C 0.0810(4) 0.2510(4) 0.4397(2) 0.0364(11) Uani 1 1 d . .
H6 H 0.0502 0.2828 0.4749 0.044 Uiso 1 1 calc R U
C7 C 0.1414(5) 0.1761(4) 0.4496(2) 0.0409(12) Uani 1 1 d . .
H7 H 0.1530 0.1572 0.4920 0.049 Uiso 1 1 calc R U
C8 C 0.1861(4) 0.1275(4) 0.3994(2) 0.0409(12) Uani 1 1 d . .
H8 H 0.2259 0.0745 0.4074 0.049 Uiso 1 1 calc R U
C9 C 0.1736(4) 0.1552(3) 0.3367(2) 0.0319(10) Uani 1 1 d . .
C10 C -0.0083(4) 0.3615(3) 0.3660(2) 0.0300(9) Uani 1 1 d . .
H10 H 0.0364 0.4065 0.3384 0.036 Uiso 1 1 calc R U
C11 C -0.1374(4) 0.3170(4) 0.3288(2) 0.0427(12) Uani 1 1 d . .
H11A H -0.1301 0.2852 0.2855 0.064 Uiso 1 1 calc R U
H11B H -0.1837 0.3697 0.3241 0.064 Uiso 1 1 calc R U
H11C H -0.1804 0.2680 0.3531 0.064 Uiso 1 1 calc R U
C12 C -0.0218(5) 0.4239(4) 0.4288(2) 0.0392(11) Uani 1 1 d . .
H12A H -0.0701 0.3822 0.4555 0.059 Uiso 1 1 calc R U
H12B H -0.0635 0.4772 0.4180 0.059 Uiso 1 1 calc R U
H12C H 0.0596 0.4523 0.4532 0.059 Uiso 1 1 calc R U
C13 C 0.2185(5) 0.0958(4) 0.2809(3) 0.0429(12) Uani 1 1 d . .
H13 H 0.2316 0.1381 0.2455 0.051 Uiso 1 1 calc R U
C14 C 0.3406(5) 0.0669(5) 0.3041(3) 0.0632(18) Uani 1 1 d . .
H14A H 0.3271 0.0183 0.3347 0.095 Uiso 1 1 calc R U
H14B H 0.3995 0.1258 0.3259 0.095 Uiso 1 1 calc R U
H14C H 0.3732 0.0382 0.2665 0.095 Uiso 1 1 calc R U
C15 C 0.1241(6) 0.0034(5) 0.2532(3) 0.0597(16) Uani 1 1 d . .
H15A H 0.1092 -0.0385 0.2876 0.090 Uiso 1 1 calc R U
H15B H 0.1546 -0.0329 0.2178 0.090 Uiso 1 1 calc R U
H15C H 0.0474 0.0219 0.2363 0.090 Uiso 1 1 calc R U
C16 C 0.1347(4) 0.3977(4) 0.1330(2) 0.0317(10) Uani 1 1 d . .
C17 C 0.0866(5) 0.4014(4) 0.0697(2) 0.0426(12) Uani 1 1 d . .
H17 H 0.0165 0.3549 0.0481 0.051 Uiso 1 1 calc R U
C18 C 0.1470(5) 0.4778(4) 0.0388(2) 0.0448(13) Uani 1 1 d . .
H18 H 0.1196 0.4817 -0.0056 0.054 Uiso 1 1 calc R U
C19 C 0.2451(4) 0.5469(4) 0.0717(2) 0.0367(11) Uani 1 1 d . .
H19 H 0.2847 0.5983 0.0502 0.044 Uiso 1 1 calc R U
C20 C 0.2873(4) 0.5412(3) 0.13810(19) 0.0279(9) Uani 1 1 d . .
C21 C 0.3710(4) 0.6065(3) 0.18266(19) 0.0286(9) Uani 1 1 d . .
H21 H 0.4190 0.6646 0.1715 0.034 Uiso 1 1 calc R U
C22 C 0.4367(3) 0.6611(3) 0.29507(18) 0.0233(8) Uani 1 1 d . .
C23 C 0.3799(4) 0.7432(3) 0.3054(2) 0.0276(9) Uani 1 1 d . .
C24 C 0.4281(4) 0.8168(3) 0.3557(2) 0.0290(9) Uani 1 1 d . .
H24 H 0.3868 0.8699 0.3627 0.035 Uiso 1 1 calc R U
C25 C 0.5356(4) 0.8170(3) 0.3973(2) 0.0283(9) Uani 1 1 d . .
C26 C 0.5920(4) 0.7370(3) 0.38598(19) 0.0270(9) Uani 1 1 d . .
H26 H 0.6656 0.7357 0.4132 0.032 Uiso 1 1 calc R U
C27 C 0.5460(3) 0.6592(3) 0.33681(18) 0.0225(8) Uani 1 1 d . .
C28 C 0.2636(4) 0.7496(4) 0.2623(2) 0.0389(11) Uani 1 1 d . .
H28A H 0.2177 0.7913 0.2862 0.058 Uiso 1 1 calc R U
H28B H 0.2129 0.6832 0.2495 0.058 Uiso 1 1 calc R U
H28C H 0.2851 0.7784 0.2232 0.058 Uiso 1 1 calc R U
C29 C 0.5861(5) 0.8991(4) 0.4519(3) 0.0446(12) Uani 1 1 d . .
H29A H 0.5830 0.8731 0.4937 0.067 Uiso 1 1 calc R U
H29B H 0.5369 0.9503 0.4499 0.067 Uiso 1 1 calc R U
H29C H 0.6713 0.9276 0.4478 0.067 Uiso 1 1 calc R U
C30 C 0.6133(4) 0.5761(3) 0.3275(2) 0.0311(9) Uani 1 1 d . .
H30A H 0.6996 0.6031 0.3249 0.047 Uiso 1 1 calc R U
H30B H 0.5764 0.5328 0.2870 0.047 Uiso 1 1 calc R U
H30C H 0.6078 0.5381 0.3644 0.047 Uiso 1 1 calc R U
C31 C 0.4074(4) 0.3655(3) 0.24897(19) 0.0240(8) Uani 1 1 d . .
C32 C 0.5581(4) 0.2757(4) 0.2410(2) 0.0386(11) Uani 1 1 d . .
H32 H 0.6156 0.2426 0.2227 0.046 Uiso 1 1 calc R U
C33 C 0.5420(4) 0.2860(3) 0.3042(2) 0.0314(10) Uani 1 1 d . .
H33 H 0.5855 0.2621 0.3390 0.038 Uiso 1 1 calc R U
C34 C 0.4713(4) 0.3305(4) 0.1378(2) 0.0354(11) Uani 1 1 d . .
C35 C 0.5656(4) 0.4013(4) 0.1198(2) 0.0366(11) Uani 1 1 d . .
C36 C 0.5583(5) 0.4099(4) 0.0525(2) 0.0459(13) Uani 1 1 d . .
H36 H 0.6201 0.4557 0.0378 0.055 Uiso 1 1 calc R U
C37 C 0.4660(6) 0.3549(5) 0.0081(3) 0.0549(16) Uani 1 1 d . .
H37 H 0.4620 0.3646 -0.0364 0.066 Uiso 1 1 calc R U
C38 C 0.3776(5) 0.2848(5) 0.0276(3) 0.0512(14) Uani 1 1 d . .
H38 H 0.3148 0.2456 -0.0042 0.061 Uiso 1 1 calc R U
C39 C 0.3783(5) 0.2702(4) 0.0931(2) 0.0436(13) Uani 1 1 d . .
C40 C 0.6735(4) 0.4609(4) 0.1655(2) 0.0410(12) Uani 1 1 d . .
H40 H 0.6578 0.4515 0.2109 0.049 Uiso 1 1 calc R U
C41 C 0.6912(5) 0.5714(4) 0.1603(3) 0.0474(13) Uani 1 1 d . .
H41A H 0.7133 0.5834 0.1172 0.071 Uiso 1 1 calc R U
H41B H 0.7570 0.6078 0.1941 0.071 Uiso 1 1 calc R U
H41C H 0.6148 0.5938 0.1661 0.071 Uiso 1 1 calc R U
C42 C 0.7911(5) 0.4231(5) 0.1544(3) 0.0555(15) Uani 1 1 d . .
H42A H 0.7811 0.3539 0.1621 0.083 Uiso 1 1 calc R U
H42B H 0.8607 0.4631 0.1845 0.083 Uiso 1 1 calc R U
H42C H 0.8065 0.4283 0.1094 0.083 Uiso 1 1 calc R U
C43 C 0.2884(5) 0.1863(4) 0.1131(3) 0.0480(13) Uani 1 1 d . .
H43 H 0.2621 0.2114 0.1549 0.058 Uiso 1 1 calc R U
C44 C 0.1738(6) 0.1470(5) 0.0642(3) 0.0662(18) Uani 1 1 d . .
H44A H 0.1366 0.2021 0.0522 0.099 Uiso 1 1 calc R U
H44B H 0.1152 0.1011 0.0836 0.099 Uiso 1 1 calc R U
H44C H 0.1956 0.1123 0.0252 0.099 Uiso 1 1 calc R U
C45 C 0.3522(6) 0.0999(5) 0.1262(3) 0.0617(16) Uani 1 1 d . .
H45A H 0.2924 0.0449 0.1367 0.093 Uiso 1 1 calc R U
H45B H 0.4183 0.1217 0.1628 0.093 Uiso 1 1 calc R U
H45C H 0.3865 0.0783 0.0872 0.093 Uiso 1 1 calc R U
C46 C 0.4048(3) 0.3809(3) 0.36207(18) 0.0211(8) Uani 1 1 d . .
C47 C 0.4306(4) 0.3592(3) 0.42519(19) 0.0255(8) Uani 1 1 d . .
H47 H 0.4783 0.3112 0.4340 0.031 Uiso 1 1 calc R U
C48 C 0.3856(4) 0.4089(3) 0.47464(19) 0.0285(9) Uani 1 1 d . .
H48 H 0.4002 0.3949 0.5182 0.034 Uiso 1 1 calc R U
C49 C 0.3186(4) 0.4798(3) 0.45977(18) 0.0261(9) Uani 1 1 d . .
H49 H 0.2892 0.5164 0.4935 0.031 Uiso 1 1 calc R U
C50 C 0.2942(3) 0.4976(3) 0.39543(17) 0.0192(7) Uani 1 1 d . .
C51 C 0.2278(3) 0.5754(3) 0.37802(18) 0.0207(8) Uani 1 1 d . .
H51 H 0.2171 0.5887 0.3342 0.025 Uiso 1 1 calc R U
C52 C 0.1214(4) 0.7013(3) 0.40671(19) 0.0265(9) Uani 1 1 d . .
C53 C 0.1565(4) 0.7889(3) 0.4501(2) 0.0287(9) Uani 1 1 d . .
C54 C 0.0944(4) 0.8659(3) 0.4421(2) 0.0346(10) Uani 1 1 d . .
H54 H 0.1215 0.9268 0.4699 0.042 Uiso 1 1 calc R U
C55 C -0.0071(4) 0.8557(4) 0.3939(3) 0.0379(11) Uani 1 1 d . .
C56 C -0.0394(4) 0.7665(4) 0.3518(2) 0.0385(11) Uani 1 1 d . .
H56 H -0.1075 0.7583 0.3185 0.046 Uiso 1 1 calc R U
C57 C 0.0230(4) 0.6896(3) 0.3562(2) 0.0297(9) Uani 1 1 d . .
C58 C 0.2622(5) 0.8016(4) 0.5037(2) 0.0393(11) Uani 1 1 d . .
H58A H 0.2469 0.7484 0.5308 0.059 Uiso 1 1 calc R U
H58B H 0.2709 0.8655 0.5305 0.059 Uiso 1 1 calc R U
H58C H 0.3378 0.7991 0.4847 0.059 Uiso 1 1 calc R U
C59 C -0.0780(5) 0.9376(4) 0.3879(3) 0.0499(14) Uani 1 1 d . .
H59A H -0.1661 0.9091 0.3793 0.075 Uiso 1 1 calc R U
H59B H -0.0538 0.9734 0.3519 0.075 Uiso 1 1 calc R U
H59C H -0.0601 0.9832 0.4286 0.075 Uiso 1 1 calc R U
C60 C -0.0215(4) 0.5989(4) 0.3069(2) 0.0419(12) Uani 1 1 d . .
H60A H -0.1094 0.5923 0.2924 0.063 Uiso 1 1 calc R U
H60B H -0.0076 0.5405 0.3268 0.063 Uiso 1 1 calc R U
H60C H 0.0235 0.6050 0.2694 0.063 Uiso 1 1 calc R U
N1 N 0.0919(3) 0.2605(3) 0.26187(15) 0.0252(7) Uani 1 1 d . .
N2 N 0.0886(3) 0.3279(3) 0.17338(16) 0.0281(8) Uani 1 1 d . .
N3 N 0.2327(3) 0.4615(3) 0.16619(16) 0.0292(8) Uani 1 1 d . .
N4 N 0.3806(3) 0.5815(3) 0.24532(16) 0.0258(7) Uani 1 1 d . .
N5 N 0.4750(3) 0.3224(3) 0.20688(16) 0.0310(8) Uani 1 1 d . .
N6 N 0.4484(3) 0.3388(3) 0.30825(16) 0.0250(7) Uani 1 1 d . .
N7 N 0.3339(3) 0.4463(2) 0.34487(15) 0.0197(6) Uani 1 1 d . .
N8 N 0.1847(3) 0.6248(3) 0.42168(16) 0.0254(7) Uani 1 1 d . .
Fe1 Fe 0.29451(5) 0.44818(5) 0.25176(3) 0.02173(15) Uani 1 1 d . .

loop_
_atom_site_aniso_label
_atom_site_aniso_U_11
_atom_site_aniso_U_22
_atom_site_aniso_U_33
_atom_site_aniso_U_23
_atom_site_aniso_U_13
_atom_site_aniso_U_12
C1 0.0231(19) 0.041(3) 0.0217(19) 0.0090(18) 0.0064(15) 0.0116(18)
C2 0.027(2) 0.046(3) 0.036(2) 0.011(2) 0.0072(18) 0.005(2)
C3 0.028(2) 0.059(3) 0.029(2) 0.011(2) 0.0038(18) 0.013(2)
C4 0.025(2) 0.030(2) 0.0217(19) 0.0085(17) 0.0030(15) 0.0007(17)
C5 0.0253(19) 0.025(2) 0.0207(18) -0.0001(16) 0.0017(15) -0.0061(16)
C6 0.040(3) 0.041(3) 0.024(2) 0.0074(19) 0.0052(18) -0.006(2)
C7 0.045(3) 0.046(3) 0.027(2) 0.019(2) -0.001(2) -0.007(2)
C8 0.034(2) 0.045(3) 0.047(3) 0.027(2) 0.006(2) 0.006(2)
C9 0.031(2) 0.032(2) 0.034(2) 0.0122(19) 0.0068(18) 0.0031(19)
C10 0.032(2) 0.032(2) 0.025(2) -0.0003(17) 0.0086(17) 0.0024(18)
C11 0.034(2) 0.049(3) 0.042(3) 0.001(2) 0.001(2) 0.006(2)
C12 0.043(3) 0.038(3) 0.036(2) -0.003(2) 0.020(2) 0.002(2)
C13 0.053(3) 0.039(3) 0.050(3) 0.022(2) 0.024(2) 0.022(2)
C14 0.056(4) 0.057(4) 0.094(5) 0.038(4) 0.032(3) 0.029(3)
C15 0.077(4) 0.054(4) 0.053(3) 0.002(3) 0.016(3) 0.025(3)
C16 0.036(2) 0.046(3) 0.022(2) 0.0154(19) 0.0106(17) 0.019(2)
C17 0.040(3) 0.070(4) 0.024(2) 0.013(2) 0.0037(19) 0.025(3)
C18 0.053(3) 0.071(4) 0.022(2) 0.022(2) 0.010(2) 0.030(3)
C19 0.040(3) 0.053(3) 0.025(2) 0.018(2) 0.0107(19) 0.018(2)
C20 0.030(2) 0.037(2) 0.0227(19) 0.0127(18) 0.0102(16) 0.0140(19)
C21 0.029(2) 0.037(2) 0.023(2) 0.0118(18) 0.0078(16) 0.0079(19)
C22 0.0228(18) 0.027(2) 0.0225(18) 0.0096(16) 0.0069(15) 0.0058(16)
C23 0.026(2) 0.032(2) 0.030(2) 0.0127(18) 0.0092(16) 0.0103(18)
C24 0.033(2) 0.022(2) 0.036(2) 0.0089(18) 0.0130(18) 0.0074(18)
C25 0.033(2) 0.017(2) 0.030(2) -0.0006(16) 0.0057(17) -0.0038(17)
C26 0.025(2) 0.031(2) 0.025(2) 0.0058(17) 0.0035(16) 0.0031(17)
C27 0.0224(18) 0.021(2) 0.0237(19) 0.0097(16) 0.0058(15) -0.0017(15)
C28 0.039(3) 0.047(3) 0.039(3) 0.019(2) 0.008(2) 0.021(2)
C29 0.045(3) 0.035(3) 0.048(3) -0.009(2) 0.006(2) 0.001(2)
C30 0.028(2) 0.032(2) 0.034(2) 0.0054(19) 0.0022(17) 0.0096(18)
C31 0.026(2) 0.025(2) 0.0256(19) 0.0114(16) 0.0089(15) 0.0093(17)
C32 0.040(3) 0.051(3) 0.037(2) 0.017(2) 0.015(2) 0.028(2)
C33 0.032(2) 0.038(3) 0.031(2) 0.0169(19) 0.0046(17) 0.018(2)
C34 0.036(2) 0.057(3) 0.027(2) 0.018(2) 0.0160(18) 0.029(2)
C35 0.040(3) 0.050(3) 0.031(2) 0.017(2) 0.0170(19) 0.026(2)
C36 0.056(3) 0.064(4) 0.031(2) 0.021(2) 0.021(2) 0.029(3)
C37 0.068(4) 0.080(4) 0.032(3) 0.025(3) 0.021(3) 0.033(3)
C38 0.055(3) 0.073(4) 0.034(3) 0.013(3) 0.011(2) 0.030(3)
C39 0.044(3) 0.063(4) 0.040(3) 0.023(2) 0.021(2) 0.034(3)
C40 0.039(3) 0.065(4) 0.027(2) 0.014(2) 0.0113(19) 0.023(2)
C41 0.049(3) 0.055(3) 0.038(3) 0.008(2) 0.002(2) 0.012(3)
C42 0.043(3) 0.084(5) 0.046(3) 0.011(3) 0.012(2) 0.027(3)
C43 0.044(3) 0.060(4) 0.047(3) 0.011(3) 0.021(2) 0.020(3)
C44 0.066(4) 0.079(5) 0.066(4) 0.017(3) 0.030(3) 0.028(4)
C45 0.072(4) 0.059(4) 0.065(4) 0.019(3) 0.026(3) 0.026(3)
C46 0.0191(17) 0.022(2) 0.0209(18) 0.0056(15) 0.0025(14) -0.0003(15)
C47 0.027(2) 0.026(2) 0.0235(19) 0.0104(16) -0.0001(15) 0.0039(17)
C48 0.032(2) 0.035(2) 0.0155(18) 0.0094(17) 0.0015(15) -0.0018(18)
C49 0.026(2) 0.032(2) 0.0178(18) 0.0037(16) 0.0031(15) 0.0000(17)
C50 0.0198(17) 0.0200(19) 0.0167(17) 0.0026(14) 0.0040(14) 0.0001(15)
C51 0.0182(17) 0.022(2) 0.0194(17) 0.0012(15) 0.0038(14) -0.0030(15)
C52 0.025(2) 0.030(2) 0.027(2) 0.0061(17) 0.0128(16) 0.0045(17)
C53 0.030(2) 0.027(2) 0.027(2) 0.0013(17) 0.0119(17) -0.0014(18)
C54 0.036(2) 0.021(2) 0.045(3) 0.0001(19) 0.019(2) -0.0051(18)
C55 0.036(2) 0.032(3) 0.055(3) 0.017(2) 0.025(2) 0.011(2)
C56 0.033(2) 0.044(3) 0.045(3) 0.010(2) 0.013(2) 0.015(2)
C57 0.026(2) 0.030(2) 0.033(2) 0.0063(18) 0.0090(17) 0.0025(18)
C58 0.045(3) 0.034(3) 0.029(2) -0.0073(19) 0.004(2) -0.009(2)
C59 0.047(3) 0.042(3) 0.069(4) 0.016(3) 0.023(3) 0.017(2)
C60 0.030(2) 0.049(3) 0.046(3) 0.004(2) 0.001(2) 0.010(2)
N1 0.0262(17) 0.0301(19) 0.0200(16) 0.0056(14) 0.0030(13) 0.0064(15)
N2 0.0252(17) 0.040(2) 0.0214(16) 0.0074(15) 0.0043(13) 0.0104(16)
N3 0.0256(17) 0.047(2) 0.0206(16) 0.0162(16) 0.0060(14) 0.0130(16)
N4 0.0229(16) 0.036(2) 0.0234(16) 0.0153(15) 0.0068(13) 0.0104(15)
N5 0.037(2) 0.043(2) 0.0239(17) 0.0138(16) 0.0133(15) 0.0235(17)
N6 0.0246(17) 0.033(2) 0.0229(16) 0.0111(14) 0.0058(13) 0.0129(15)
N7 0.0183(15) 0.0203(17) 0.0216(15) 0.0076(13) 0.0039(12) 0.0027(13)
N8 0.0233(16) 0.0250(18) 0.0240(17) -0.0035(14) 0.0052(13) -0.0025(14)
Fe1 0.0206(3) 0.0326(3) 0.0163(3) 0.0118(2) 0.00399(19) 0.0105(2)

loop_
_atom_type_symbol
_atom_type_description
_atom_type_scat_dispersion_real
_atom_type_scat_dispersion_imag
_atom_type_scat_source
C C 0.0033 0.0016 'International Tables Vol C Tables 4.2.6.8 and 6.1.1.4'
H H 0.0000 0.0000 'International Tables Vol C Tables 4.2.6.8 and 6.1.1.4'
N N 0.0061 0.0033 'International Tables Vol C Tables 4.2.6.8 and 6.1.1.4'
Fe Fe 0.3463 0.8444 'International Tables Vol C Tables 4.2.6.8 and 6.1.1.4'

loop_
_geom_angle_atom_site_label_1
_geom_angle_atom_site_label_2
_geom_angle_atom_site_label_3
_geom_angle
N1 C1 N2 102.3(4)
N1 C1 Fe1 144.1(3)
N2 C1 Fe1 112.9(3)
C3 C2 N1 108.1(4)
C3 C2 H2 126.0
N1 C2 H2 126.0
C2 C3 N2 105.7(4)
C2 C3 H3 127.1
N2 C3 H3 127.1
C5 C4 C9 122.1(4)
C5 C4 N1 118.8(4)
C9 C4 N1 118.8(4)
C6 C5 C4 117.8(4)
C6 C5 C10 120.5(4)
C4 C5 C10 121.8(3)
C7 C6 C5 120.6(4)
C7 C6 H6 119.7
C5 C6 H6 119.7
C6 C7 C8 121.3(4)
C6 C7 H7 119.4
C8 C7 H7 119.4
C7 C8 C9 120.9(4)
C7 C8 H8 119.5
C9 C8 H8 119.5
C8 C9 C4 117.3(4)
C8 C9 C13 119.6(4)
C4 C9 C13 123.0(4)
C5 C10 C12 113.3(4)
C5 C10 C11 111.1(4)
C12 C10 C11 108.5(4)
C5 C10 H10 107.9
C12 C10 H10 107.9
C11 C10 H10 107.9
C10 C11 H11A 109.5
C10 C11 H11B 109.5
H11A C11 H11B 109.5
C10 C11 H11C 109.5
H11A C11 H11C 109.5
H11B C11 H11C 109.5
C10 C12 H12A 109.5
C10 C12 H12B 109.5
H12A C12 H12B 109.5
C10 C12 H12C 109.5
H12A C12 H12C 109.5
H12B C12 H12C 109.5
C15 C13 C14 109.3(5)
C15 C13 C9 111.1(4)
C14 C13 C9 111.2(5)
C15 C13 H13 108.4
C14 C13 H13 108.4
C9 C13 H13 108.4
C13 C14 H14A 109.5
C13 C14 H14B 109.5
H14A C14 H14B 109.5
C13 C14 H14C 109.5
H14A C14 H14C 109.5
H14B C14 H14C 109.5
C13 C15 H15A 109.5
C13 C15 H15B 109.5
H15A C15 H15B 109.5
C13 C15 H15C 109.5
H15A C15 H15C 109.5
H15B C15 H15C 109.5
N3 C16 C17 124.6(4)
N3 C16 N2 109.5(3)
C17 C16 N2 125.9(5)
C16 C17 C18 116.3(5)
C16 C17 H17 121.9
C18 C17 H17 121.9
C19 C18 C17 121.0(4)
C19 C18 H18 119.5
C17 C18 H18 119.5
C18 C19 C20 119.9(4)
C18 C19 H19 120.1
C20 C19 H19 120.1
C21 C20 N3 111.2(3)
C21 C20 C19 130.5(4)
N3 C20 C19 118.2(4)
C20 C21 N4 114.9(4)
C20 C21 H21 122.5
N4 C21 H21 122.5
C23 C22 C27 118.4(4)
C23 C22 N4 119.4(3)
C27 C22 N4 122.2(3)
C24 C23 C22 120.1(4)
C24 C23 C28 119.1(4)
C22 C23 C28 120.8(4)
C23 C24 C25 122.7(4)
C23 C24 H24 118.6
C25 C24 H24 118.6
C26 C25 C24 116.8(4)
C26 C25 C29 121.9(4)
C24 C25 C29 121.3(4)
C27 C26 C25 123.1(4)
C27 C26 H26 118.5
C25 C26 H26 118.5
C26 C27 C22 118.9(4)
C26 C27 C30 119.7(4)
C22 C27 C30 121.4(4)
C23 C28 H28A 109.5
C23 C28 H28B 109.5
H28A C28 H28B 109.5
C23 C28 H28C 109.5
H28A C28 H28C 109.5
H28B C28 H28C 109.5
C25 C29 H29A 109.5
C25 C29 H29B 109.5
H29A C29 H29B 109.5
C25 C29 H29C 109.5
H29A C29 H29C 109.5
H29B C29 H29C 109.5
C27 C30 H30A 109.5
C27 C30 H30B 109.5
H30A C30 H30B 109.5
C27 C30 H30C 109.5
H30A C30 H30C 109.5
H30B C30 H30C 109.5
N6 C31 N5 102.9(3)
N6 C31 Fe1 115.2(3)
N5 C31 Fe1 141.8(3)
C33 C32 N5 107.9(4)
C33 C32 H32 126.0
N5 C32 H32 126.0
C32 C33 N6 105.9(3)
C32 C33 H33 127.0
N6 C33 H33 127.0
C39 C34 C35 123.3(4)
C39 C34 N5 119.9(4)
C35 C34 N5 116.7(4)
C36 C35 C34 115.8(5)
C36 C35 C40 119.2(4)
C34 C35 C40 124.9(4)
C37 C36 C35 122.2(5)
C37 C36 H36 118.9
C35 C36 H36 118.9
C36 C37 C38 120.2(5)
C36 C37 H37 119.9
C38 C37 H37 119.9
C37 C38 C39 121.6(6)
C37 C38 H38 119.2
C39 C38 H38 119.2
C34 C39 C38 116.8(5)
C34 C39 C43 121.9(4)
C38 C39 C43 121.1(5)
C35 C40 C41 112.5(4)
C35 C40 C42 110.6(4)
C41 C40 C42 110.5(5)
C35 C40 H40 107.7
C41 C40 H40 107.7
C42 C40 H40 107.7
C40 C41 H41A 109.5
C40 C41 H41B 109.5
H41A C41 H41B 109.5
C40 C41 H41C 109.5
H41A C41 H41C 109.5
H41B C41 H41C 109.5
C40 C42 H42A 109.5
C40 C42 H42B 109.5
H42A C42 H42B 109.5
C40 C42 H42C 109.5
H42A C42 H42C 109.5
H42B C42 H42C 109.5
C44 C43 C39 114.7(5)
C44 C43 C45 108.6(5)
C39 C43 C45 110.2(4)
C44 C43 H43 107.7
C39 C43 H43 107.7
C45 C43 H43 107.7
C43 C44 H44A 109.5
C43 C44 H44B 109.5
H44A C44 H44B 109.5
C43 C44 H44C 109.5
H44A C44 H44C 109.5
H44B C44 H44C 109.5
C43 C45 H45A 109.5
C43 C45 H45B 109.5
H45A C45 H45B 109.5
C43 C45 H45C 109.5
H45A C45 H45C 109.5
H45B C45 H45C 109.5
N7 C46 N6 111.2(3)
N7 C46 C47 124.6(4)
N6 C46 C47 124.3(4)
C48 C47 C46 118.5(4)
C48 C47 H47 120.7
C46 C47 H47 120.7
C47 C48 C49 118.8(3)
C47 C48 H48 120.6
C49 C48 H48 120.6
C48 C49 C50 120.2(4)
C48 C49 H49 119.9
C50 C49 H49 119.9
N7 C50 C49 122.2(3)
N7 C50 C51 116.0(3)
C49 C50 C51 121.8(3)
N8 C51 C50 120.2(3)
N8 C51 H51 119.9
C50 C51 H51 119.9
C53 C52 C57 120.6(4)
C53 C52 N8 115.0(4)
C57 C52 N8 124.1(4)
C54 C53 C52 119.4(4)
C54 C53 C58 120.0(4)
C52 C53 C58 120.6(4)
C53 C54 C55 121.6(4)
C53 C54 H54 119.2
C55 C54 H54 119.2
C56 C55 C54 117.0(4)
C56 C55 C59 121.8(5)
C54 C55 C59 121.3(5)
C57 C56 C55 123.3(5)
C57 C56 H56 118.4
C55 C56 H56 118.4
C56 C57 C52 118.0(4)
C56 C57 C60 117.1(4)
C52 C57 C60 124.8(4)
C53 C58 H58A 109.5
C53 C58 H58B 109.5
H58A C58 H58B 109.5
C53 C58 H58C 109.5
H58A C58 H58C 109.5
H58B C58 H58C 109.5
C55 C59 H59A 109.5
C55 C59 H59B 109.5
H59A C59 H59B 109.5
C55 C59 H59C 109.5
H59A C59 H59C 109.5
H59B C59 H59C 109.5
C57 C60 H60A 109.5
C57 C60 H60B 109.5
H60A C60 H60B 109.5
C57 C60 H60C 109.5
H60A C60 H60C 109.5
H60B C60 H60C 109.5
C1 N1 C2 111.2(3)
C1 N1 C4 128.6(3)
C2 N1 C4 120.2(3)
C3 N2 C1 112.7(3)
C3 N2 C16 131.5(4)
C1 N2 C16 115.7(4)
C16 N3 C20 119.7(3)
C16 N3 Fe1 121.5(3)
C20 N3 Fe1 118.8(3)
C21 N4 C22 114.9(3)
C21 N4 Fe1 114.0(3)
C22 N4 Fe1 130.4(2)
C31 N5 C32 110.7(3)
C31 N5 C34 126.1(3)
C32 N5 C34 123.0(3)
C31 N6 C46 115.9(3)
C31 N6 C33 112.4(3)
C46 N6 C33 130.8(3)
C46 N7 C50 115.6(3)
C46 N7 Fe1 115.5(3)
C50 N7 Fe1 128.7(2)
C51 N8 C52 121.6(3)
C31 Fe1 N3 108.98(16)
C31 Fe1 N7 81.53(15)
N3 Fe1 N7 169.29(14)
C31 Fe1 N4 107.84(16)
N3 Fe1 N4 79.55(15)
N7 Fe1 N4 99.50(14)
C31 Fe1 C1 94.69(18)
N3 Fe1 C1 80.26(16)
N7 Fe1 C1 97.20(15)
N4 Fe1 C1 153.62(15)

loop_
_geom_bond_atom_site_label_1
_geom_bond_atom_site_label_2
_geom_bond_distance
C1 N1 1.369(5)
C1 N2 1.398(5)
C1 Fe1 1.951(4)
C2 C3 1.347(6)
C2 N1 1.400(6)
C2 H2 0.9500
C3 N2 1.380(6)
C3 H3 0.9500
C4 C5 1.405(6)
C4 C9 1.405(6)
C4 N1 1.457(5)
C5 C6 1.404(6)
C5 C10 1.519(6)
C6 C7 1.365(7)
C6 H6 0.9500
C7 C8 1.379(7)
C7 H7 0.9500
C8 C9 1.399(6)
C8 H8 0.9500
C9 C13 1.540(7)
C10 C12 1.531(6)
C10 C11 1.543(6)
C10 H10 1.0000
C11 H11A 0.9800
C11 H11B 0.9800
C11 H11C 0.9800
C12 H12A 0.9800
C12 H12B 0.9800
C12 H12C 0.9800
C13 C15 1.514(8)
C13 C14 1.537(7)
C13 H13 1.0000
C14 H14A 0.9800
C14 H14B 0.9800
C14 H14C 0.9800
C15 H15A 0.9800
C15 H15B 0.9800
C15 H15C 0.9800
C16 N3 1.341(6)
C16 C17 1.376(6)
C16 N2 1.415(5)
C17 C18 1.407(7)
C17 H17 0.9500
C18 C19 1.375(7)
C18 H18 0.9500
C19 C20 1.424(5)
C19 H19 0.9500
C20 C21 1.366(6)
C20 N3 1.383(5)
C21 N4 1.384(5)
C21 H21 0.9500
C22 C23 1.416(6)
C22 C27 1.423(5)
C22 N4 1.427(5)
C23 C24 1.367(6)
C23 C28 1.519(6)
C24 C25 1.400(6)
C24 H24 0.9500
C25 C26 1.390(6)
C25 C29 1.500(6)
C26 C27 1.386(6)
C26 H26 0.9500
C27 C30 1.501(6)
C28 H28A 0.9800
C28 H28B 0.9800
C28 H28C 0.9800
C29 H29A 0.9800
C29 H29B 0.9800
C29 H29C 0.9800
C30 H30A 0.9800
C30 H30B 0.9800
C30 H30C 0.9800
C31 N6 1.380(5)
C31 N5 1.384(5)
C31 Fe1 1.864(4)
C32 C33 1.347(6)
C32 N5 1.401(5)
C32 H32 0.9500
C33 N6 1.394(5)
C33 H33 0.9500
C34 C39 1.393(7)
C34 C35 1.416(7)
C34 N5 1.451(5)
C35 C36 1.415(6)
C35 C40 1.499(7)
C36 C37 1.356(8)
C36 H36 0.9500
C37 C38 1.382(8)
C37 H37 0.9500
C38 C39 1.402(7)
C38 H38 0.9500
C39 C43 1.519(8)
C40 C41 1.527(7)
C40 C42 1.541(7)
C40 H40 1.0000
C41 H41A 0.9800
C41 H41B 0.9800
C41 H41C 0.9800
C42 H42A 0.9800
C42 H42B 0.9800
C42 H42C 0.9800
C43 C44 1.518(8)
C43 C45 1.540(8)
C43 H43 1.0000
C44 H44A 0.9800
C44 H44B 0.9800
C44 H44C 0.9800
C45 H45A 0.9800
C45 H45B 0.9800
C45 H45C 0.9800
C46 N7 1.363(5)
C46 N6 1.391(5)
C46 C47 1.391(5)
C47 C48 1.376(6)
C47 H47 0.9500
C48 C49 1.385(6)
C48 H48 0.9500
C49 C50 1.395(5)
C49 H49 0.9500
C50 N7 1.373(5)
C50 C51 1.475(5)
C51 N8 1.275(5)
C51 H51 0.9500
C52 C53 1.400(6)
C52 C57 1.406(6)
C52 N8 1.426(5)
C53 C54 1.396(6)
C53 C58 1.502(6)
C54 C55 1.402(7)
C54 H54 0.9500
C55 C56 1.402(7)
C55 C59 1.512(6)
C56 C57 1.389(6)
C56 H56 0.9500
C57 C60 1.504(7)
C58 H58A 0.9800
C58 H58B 0.9800
C58 H58C 0.9800
C59 H59A 0.9800
C59 H59B 0.9800
C59 H59C 0.9800
C60 H60A 0.9800
C60 H60B 0.9800
C60 H60C 0.9800
N3 Fe1 1.878(3)
N4 Fe1 1.949(4)
N7 Fe1 1.944(3)

loop_
_geom_torsion_atom_site_label_1
_geom_torsion_atom_site_label_2
_geom_torsion_atom_site_label_3
_geom_torsion_atom_site_label_4
_geom_torsion
N1 C2 C3 N2 -0.2(5)
C9 C4 C5 C6 2.7(6)
N1 C4 C5 C6 177.1(4)
C9 C4 C5 C10 -175.9(4)
N1 C4 C5 C10 -1.5(6)
C4 C5 C6 C7 -1.4(6)
C10 C5 C6 C7 177.3(4)
C5 C6 C7 C8 -0.8(7)
C6 C7 C8 C9 1.7(7)
C7 C8 C9 C4 -0.4(7)
C7 C8 C9 C13 -176.8(5)
C5 C4 C9 C8 -1.8(6)
N1 C4 C9 C8 -176.3(4)
C5 C4 C9 C13 174.4(4)
N1 C4 C9 C13 0.0(6)
C6 C5 C10 C12 18.1(6)
C4 C5 C10 C12 -163.3(4)
C6 C5 C10 C11 -104.3(5)
C4 C5 C10 C11 74.3(5)
C8 C9 C13 C15 81.7(6)
C4 C9 C13 C15 -94.5(5)
C8 C9 C13 C14 -40.3(6)
C4 C9 C13 C14 143.5(4)
N3 C16 C17 C18 0.6(7)
N2 C16 C17 C18 179.6(4)
C16 C17 C18 C19 -2.9(7)
C17 C18 C19 C20 0.4(7)
C18 C19 C20 C21 -170.9(5)
C18 C19 C20 N3 4.4(6)
N3 C20 C21 N4 -2.0(5)
C19 C20 C21 N4 173.6(4)
C27 C22 C23 C24 -1.9(6)
N4 C22 C23 C24 175.6(4)
C27 C22 C23 C28 179.7(4)
N4 C22 C23 C28 -2.9(6)
C22 C23 C24 C25 2.2(6)
C28 C23 C24 C25 -179.3(4)
C23 C24 C25 C26 -1.0(6)
C23 C24 C25 C29 179.8(4)
C24 C25 C26 C27 -0.6(6)
C29 C25 C26 C27 178.6(4)
C25 C26 C27 C22 0.9(6)
C25 C26 C27 C30 179.4(4)
C23 C22 C27 C26 0.3(5)
N4 C22 C27 C26 -177.0(3)
C23 C22 C27 C30 -178.1(4)
N4 C22 C27 C30 4.5(6)
N5 C32 C33 N6 0.2(5)
C39 C34 C35 C36 1.9(6)
N5 C34 C35 C36 -178.3(4)
C39 C34 C35 C40 -174.1(4)
N5 C34 C35 C40 5.7(6)
C34 C35 C36 C37 0.9(7)
C40 C35 C36 C37 177.1(5)
C35 C36 C37 C38 -2.7(8)
C36 C37 C38 C39 1.8(8)
C35 C34 C39 C38 -2.7(7)
N5 C34 C39 C38 177.5(4)
C35 C34 C39 C43 172.0(4)
N5 C34 C39 C43 -7.8(6)
C37 C38 C39 C34 0.8(7)
C37 C38 C39 C43 -173.9(5)
C36 C35 C40 C41 54.7(6)
C34 C35 C40 C41 -129.4(5)
C36 C35 C40 C42 -69.4(6)
C34 C35 C40 C42 106.5(5)
C34 C39 C43 C44 163.8(5)
C38 C39 C43 C44 -21.8(7)
C34 C39 C43 C45 -73.4(6)
C38 C39 C43 C45 101.1(6)
N7 C46 C47 C48 -2.2(6)
N6 C46 C47 C48 177.5(4)
C46 C47 C48 C49 -1.3(6)
C47 C48 C49 C50 2.1(6)
C48 C49 C50 N7 0.5(6)
C48 C49 C50 C51 -177.3(4)
N7 C50 C51 N8 178.0(3)
C49 C50 C51 N8 -4.1(6)
C57 C52 C53 C54 -1.3(6)
N8 C52 C53 C54 -175.9(3)
C57 C52 C53 C58 -179.5(4)
N8 C52 C53 C58 5.9(5)
C52 C53 C54 C55 3.8(6)
C58 C53 C54 C55 -178.0(4)
C53 C54 C55 C56 -3.4(6)
C53 C54 C55 C59 176.7(4)
C54 C55 C56 C57 0.6(7)
C59 C55 C56 C57 -179.5(4)
C55 C56 C57 C52 1.8(7)
C55 C56 C57 C60 -179.2(4)
C53 C52 C57 C56 -1.4(6)
N8 C52 C57 C56 172.6(4)
C53 C52 C57 C60 179.7(4)
N8 C52 C57 C60 -6.3(6)
N2 C1 N1 C2 0.0(4)
Fe1 C1 N1 C2 -168.6(4)
N2 C1 N1 C4 -178.3(4)
Fe1 C1 N1 C4 13.1(8)
C3 C2 N1 C1 0.2(5)
C3 C2 N1 C4 178.6(4)
C5 C4 N1 C1 80.0(5)
C9 C4 N1 C1 -105.4(5)
C5 C4 N1 C2 -98.2(5)
C9 C4 N1 C2 76.4(5)
C2 C3 N2 C1 0.2(5)
C2 C3 N2 C16 175.7(4)
N1 C1 N2 C3 -0.1(4)
Fe1 C1 N2 C3 172.7(3)
N1 C1 N2 C16 -176.3(3)
Fe1 C1 N2 C16 -3.6(4)
N3 C16 N2 C3 -174.6(4)
C17 C16 N2 C3 6.3(7)
N3 C16 N2 C1 0.8(5)
C17 C16 N2 C1 -178.3(4)
C17 C16 N3 C20 4.3(7)
N2 C16 N3 C20 -174.9(3)
C17 C16 N3 Fe1 -178.2(4)
N2 C16 N3 Fe1 2.6(5)
C21 C20 N3 C16 169.5(4)
C19 C20 N3 C16 -6.7(6)
C21 C20 N3 Fe1 -8.1(5)
C19 C20 N3 Fe1 175.8(3)
C20 C21 N4 C22 -161.3(3)
C20 C21 N4 Fe1 10.5(5)
C23 C22 N4 C21 62.7(5)
C27 C22 N4 C21 -120.0(4)
C23 C22 N4 Fe1 -107.4(4)
C27 C22 N4 Fe1 69.9(5)
N6 C31 N5 C32 -2.9(5)
Fe1 C31 N5 C32 172.2(4)
N6 C31 N5 C34 -177.5(4)
Fe1 C31 N5 C34 -2.4(8)
C33 C32 N5 C31 1.7(6)
C33 C32 N5 C34 176.5(4)
C39 C34 N5 C31 -81.6(6)
C35 C34 N5 C31 98.5(5)
C39 C34 N5 C32 104.4(5)
C35 C34 N5 C32 -75.4(6)
N5 C31 N6 C46 173.6(3)
Fe1 C31 N6 C46 -3.0(5)
N5 C31 N6 C33 3.1(5)
Fe1 C31 N6 C33 -173.5(3)
N7 C46 N6 C31 -3.7(5)
C47 C46 N6 C31 176.6(4)
N7 C46 N6 C33 164.7(4)
C47 C46 N6 C33 -15.1(7)
C32 C33 N6 C31 -2.2(5)
C32 C33 N6 C46 -170.8(4)
N6 C46 N7 C50 -175.1(3)
C47 C46 N7 C50 4.6(5)
N6 C46 N7 Fe1 8.5(4)
C47 C46 N7 Fe1 -171.7(3)
C49 C50 N7 C46 -3.7(5)
C51 C50 N7 C46 174.2(3)
C49 C50 N7 Fe1 172.1(3)
C51 C50 N7 Fe1 -10.0(5)
C50 C51 N8 C52 179.2(3)
C53 C52 N8 C51 -134.1(4)
C57 C52 N8 C51 51.5(6)
N6 C31 Fe1 N3 -171.9(3)
N5 C31 Fe1 N3 13.4(6)
N6 C31 Fe1 N7 6.0(3)
N5 C31 Fe1 N7 -168.7(5)
N6 C31 Fe1 N4 103.3(3)
N5 C31 Fe1 N4 -71.4(5)
N6 C31 Fe1 C1 -90.6(3)
N5 C31 Fe1 C1 94.7(5)
C16 N3 Fe1 C31 87.9(3)
C20 N3 Fe1 C31 -94.6(3)
C16 N3 Fe1 N7 -80.8(10)
C20 N3 Fe1 N7 96.7(8)
C16 N3 Fe1 N4 -166.6(4)
C20 N3 Fe1 N4 10.9(3)
C16 N3 Fe1 C1 -3.7(3)
C20 N3 Fe1 C1 173.8(3)

loop_
_platon_squeeze_void_nr
_platon_squeeze_void_average_x
_platon_squeeze_void_average_y
_platon_squeeze_void_average_z
_platon_squeeze_void_volume
_platon_squeeze_void_count_electrons
1 0.015 0.000 1.000 804.3 137.9
2 0.183 0.389 0.565 7.1 0.8
3 0.817 0.611 0.435 7.1 0.3
